data_7246679
loop_
_publ_author_name
'Li, Yao'
'Zhang, Jun'
'She, Mengyao'
'Liu, Lang'
'Yang, Zheng'
'Liu, Ping'
'Zhang, Shengyong'
'Li, Jianli'

_publ_section_title
;
 Electrochemical single-step N-acylation and S-cyclization synthesis of
 thiazolimide via radical process
;
_journal_issue 11
_journal_name_full 'Green Chemistry'
_journal_page_first 4302
_journal_page_last 4308
_journal_paper_doi 10.1039/D3GC00664F
_journal_volume 25
_journal_year 2023
_chemical_formula_moiety '2(C29 H18.944 Cl0.056 N3 O4 S)'
_chemical_formula_sum 'C58 H37.89 Cl0.11 N6 O8 S2'
_chemical_formula_weight 1014.85
_space_group_crystal_system triclinic
_space_group_IT_number 2
_space_group_name_Hall '-P 1'
_space_group_name_H-M_alt 'P -1'
_atom_sites_solution_hydrogens geom
_atom_sites_solution_primary dual
_audit_creation_date 2022-04-06
_audit_creation_method
;
Olex2 1.5
(compiled 2021.11.18 svn.ra9532c28 for OlexSys, GUI svn.r6429)
;
_audit_update_record
;
2022-12-07 deposited with the CCDC.	2023-04-25 downloaded from the CCDC.
;
_cell_angle_alpha 63.128(14)
_cell_angle_beta 82.674(12)
_cell_angle_gamma 72.395(15)
_cell_formula_units_Z 1
_cell_length_a 9.5210(11)
_cell_length_b 12.027(3)
_cell_length_c 12.459(2)
_cell_measurement_reflns_used 9821
_cell_measurement_temperature 180.00
_cell_measurement_theta_max 54.892
_cell_measurement_theta_min 3.461
_cell_volume 1212.9(4)
_computing_cell_refinement 'SAINT V8.38A (Bruker, 2018)'
_computing_data_reduction 'SAINT V8.38A (Bruker, 2018)'
_computing_molecular_graphics 'Olex2 1.5 (Dolomanov et al., 2009)'
_computing_publication_material 'Olex2 1.5 (Dolomanov et al., 2009)'
_computing_structure_refinement 'SHELXL 2018/3 (Sheldrick, 2015)'
_computing_structure_solution 'SHELXT 2014/5 (Sheldrick, 2014)'
_diffrn_ambient_temperature 180.00
_diffrn_measured_fraction_theta_full 0.990
_diffrn_measured_fraction_theta_max 0.988
_diffrn_measurement_device_type CCD
_diffrn_radiation_type GaK\a
_diffrn_radiation_wavelength 1.34138
_diffrn_reflns_av_R_equivalents 0.0368
_diffrn_reflns_av_unetI/netI 0.0310
_diffrn_reflns_Laue_measured_fraction_full 0.990
_diffrn_reflns_Laue_measured_fraction_max 0.988
_diffrn_reflns_limit_h_max 11
_diffrn_reflns_limit_h_min -11
_diffrn_reflns_limit_k_max 14
_diffrn_reflns_limit_k_min -14
_diffrn_reflns_limit_l_max 15
_diffrn_reflns_limit_l_min -15
_diffrn_reflns_number 24305
_diffrn_reflns_point_group_measured_fraction_full 0.990
_diffrn_reflns_point_group_measured_fraction_max 0.988
_diffrn_reflns_theta_full 53.594
_diffrn_reflns_theta_max 54.995
_diffrn_reflns_theta_min 3.460
_diffrn_source_current 2.86
_diffrn_source_power 0.1997996
_diffrn_source_voltage 69.86
_exptl_absorpt_coefficient_mu 1.038
_exptl_absorpt_correction_T_max 0.7508
_exptl_absorpt_correction_T_min 0.6464
_exptl_absorpt_correction_type multi-scan
_exptl_absorpt_process_details
;
SADABS-2016/2 (Bruker,2016/2) was used for absorption correction.
wR2(int) was 0.1390 before and 0.0679 after correction.
The Ratio of minimum to maximum transmission is 0.8609.
The \l/2 correction factor is Not present.
;
_exptl_crystal_colour colourless
_exptl_crystal_colour_primary colourless
_exptl_crystal_density_diffrn 1.389
_exptl_crystal_description block
_exptl_crystal_F_000 526
_refine_diff_density_max 0.282
_refine_diff_density_min -0.223
_refine_diff_density_rms 0.033
_refine_ls_extinction_method none
_refine_ls_goodness_of_fit_ref 1.056
_refine_ls_hydrogen_treatment constr
_refine_ls_matrix_type full
_refine_ls_number_parameters 344
_refine_ls_number_reflns 4577
_refine_ls_number_restraints 2
_refine_ls_restrained_S_all 1.055
_refine_ls_R_factor_all 0.0361
_refine_ls_R_factor_gt 0.0358
_refine_ls_shift/su_max 0.002
_refine_ls_shift/su_mean 0.000
_refine_ls_structure_factor_coef Fsqd
_refine_ls_weighting_details 'w=1/[\s^2^(Fo^2^)+(0.0313P)^2^+0.4845P] where P=(Fo^2^+2Fc^2^)/3'
_refine_ls_weighting_scheme calc
_refine_ls_wR_factor_gt 0.0904
_refine_ls_wR_factor_ref 0.0906
_reflns_Friedel_coverage 0.000
_reflns_number_gt 4521
_reflns_number_total 4577
_reflns_threshold_expression 'I > 2\s(I)'
_cod_data_source_file d3gc00664f2.cif
_cod_data_source_block 20220404al_0m
_cod_depositor_comments 'Adding full bibliography for 7246679--7246682.cif.'
_cod_database_code 7246679
_shelx_shelxl_version_number 2018/3
_shelx_space_group_comment
;
The symmetry employed for this shelxl refinement is uniquely defined
by the following loop, which should always be used as a source of
symmetry information in preference to the above space-group names.
They are only intended as comments.
;
_olex2_refinement_description
;
1. Fixed Uiso
 At 1.2 times of:
  All C(H) groups
2. Rigid body (RIGU) restrains
 Cl1, C2
 with sigma for 1-2 distances of 0.004 and sigma for 1-3 distances of 0.004
3. Others
 Sof(H2)=1-FVAR(1)
 Sof(Cl1)=FVAR(1)
4.a Aromatic/amide H refined with riding coordinates:
 C2(H2), C3(H3), C5(H5), C7(H7), C8(H8), C9(H9), C10(H10), C11(H11), C13(H13),
 C15(H15), C16(H16), C17(H17), C19(H19), C22(H22), C23(H23), C24(H24), C25(H25),
  C26(H26), C27(H27)
;
_olex2_submission_special_instructions 'No special instructions were received'

loop_
_space_group_symop_operation_xyz
'x, y, z'
'-x, -y, -z'

loop_
_atom_site_label
_atom_site_type_symbol
_atom_site_fract_x
_atom_site_fract_y
_atom_site_fract_z
_atom_site_U_iso_or_equiv
_atom_site_adp_type
_atom_site_occupancy
_atom_site_site_symmetry_order
_atom_site_calc_flag
_atom_site_refinement_flags_posn
_atom_site_refinement_flags_adp
_atom_site_refinement_flags_occupancy
_atom_site_disorder_assembly
_atom_site_disorder_group
Cl1 Cl 2.0531(9) -0.8847(7) 0.6189(7) 0.050(3) Uani 0.056(2) 1 d . . P A 1
S1 S 1.32737(3) -1.18876(3) 0.78661(3) 0.03571(11) Uani 1 1 d . . . . .
O1 O 1.19110(11) -1.02569(12) 0.87220(12) 0.0488(3) Uani 1 1 d . . . . .
O2 O 1.07016(14) -0.43478(12) 0.89010(12) 0.0559(3) Uani 1 1 d . . . . .
O3 O 1.28868(16) -0.50392(13) 0.96611(13) 0.0641(4) Uani 1 1 d . . . . .
O4 O 1.29581(12) -1.36043(11) 0.67317(11) 0.0497(3) Uani 1 1 d . . . . .
N1 N 1.57418(11) -1.13487(11) 0.71981(10) 0.0302(2) Uani 1 1 d . . . . .
N2 N 1.18866(15) -0.51713(13) 0.92381(11) 0.0435(3) Uani 1 1 d . . . . .
N3 N 1.42573(12) -1.00709(11) 0.80944(11) 0.0337(3) Uani 1 1 d . . . . .
C2 C 1.91919(16) -0.96066(14) 0.64100(15) 0.0423(4) Uani 1 1 d . . . . .
H2 H 1.998834 -0.923025 0.622897 0.051 Uiso 0.944(2) 1 calc R U P A 2
C3 C 1.96458(17) -1.34965(16) 0.58498(19) 0.0522(4) Uani 1 1 d . . . . .
H3 H 2.063987 -1.377209 0.611068 0.063 Uiso 1 1 calc R U . . .
C4 C 1.70534(14) -1.27328(12) 0.61663(12) 0.0321(3) Uani 1 1 d . . . . .
C5 C 1.78138(15) -1.09906(14) 0.78483(13) 0.0360(3) Uani 1 1 d . . . . .
H5 H 1.764775 -1.155555 0.865411 0.043 Uiso 1 1 calc R U . . .
C6 C 1.68982(14) -1.07053(12) 0.69294(12) 0.0292(3) Uani 1 1 d . . . . .
C7 C 1.72921(19) -1.74631(18) 0.7909(2) 0.0605(5) Uani 1 1 d . . . . .
H7 H 1.795262 -1.830457 0.813103 0.073 Uiso 1 1 calc R U . . .
C8 C 1.38291(15) -0.82512(14) 0.90307(12) 0.0351(3) Uani 1 1 d . . . . .
H8 H 1.480762 -0.877782 0.905637 0.042 Uiso 1 1 calc R U . . .
C9 C 1.67520(17) -1.26967(15) 0.50850(13) 0.0414(3) Uani 1 1 d . . . . .
H9 H 1.576078 -1.242118 0.481775 0.050 Uiso 1 1 calc R U . . .
C10 C 1.63728(15) -1.55318(14) 0.81920(14) 0.0367(3) Uani 1 1 d . . . . .
H10 H 1.642348 -1.503757 0.859575 0.044 Uiso 1 1 calc R U . . .
C11 C 1.53285(19) -1.57235(17) 0.66462(15) 0.0475(4) Uani 1 1 d . . . . .
H11 H 1.462644 -1.538341 0.601960 0.057 Uiso 1 1 calc R U . . .
C12 C 1.26576(15) -0.85893(14) 0.88182(12) 0.0339(3) Uani 1 1 d . . . . .
C13 C 1.9336(2) -1.34436(17) 0.47720(18) 0.0551(5) Uani 1 1 d . . . . .
H13 H 2.011635 -1.367070 0.428802 0.066 Uiso 1 1 calc R U . . .
C14 C 1.53640(15) -1.50062(14) 0.72576(12) 0.0342(3) Uani 1 1 d . . . . .
C15 C 1.82566(17) -0.93112(14) 0.54970(14) 0.0415(3) Uani 1 1 d . . . . .
H15 H 1.840772 -0.872916 0.469410 0.050 Uiso 1 1 calc R U . . .
C16 C 1.35770(16) -0.71513(14) 0.92052(12) 0.0361(3) Uani 1 1 d . . . . .
H16 H 1.436937 -0.693310 0.938347 0.043 Uiso 1 1 calc R U . . .
C17 C 1.70968(15) -0.98661(13) 0.57549(13) 0.0354(3) Uani 1 1 d . . . . .
H17 H 1.645111 -0.967129 0.513349 0.042 Uiso 1 1 calc R U . . .
C18 C 1.44647(14) -1.09898(13) 0.77517(12) 0.0314(3) Uani 1 1 d . . . . .
C19 C 1.09612(16) -0.66881(16) 0.89137(15) 0.0427(4) Uani 1 1 d . . . . .
H19 H 0.998900 -0.614003 0.885967 0.051 Uiso 1 1 calc R U . . .
C20 C 1.28983(15) -0.97315(14) 0.85584(13) 0.0359(3) Uani 1 1 d . . . . .
C21 C 1.42097(15) -1.37631(14) 0.70111(12) 0.0347(3) Uani 1 1 d . . . . .
C22 C 1.12236(16) -0.78194(16) 0.87926(15) 0.0421(4) Uani 1 1 d . . . . .
H22 H 1.041796 -0.807560 0.869079 0.051 Uiso 1 1 calc R U . . .
C23 C 1.73059(17) -1.67753(16) 0.85376(18) 0.0487(4) Uani 1 1 d . . . . .
H23 H 1.795362 -1.715163 0.920744 0.058 Uiso 1 1 calc R U . . .
C24 C 1.89775(16) -1.04436(15) 0.75818(15) 0.0411(3) Uani 1 1 d . . . . .
H24 H 1.962592 -1.064396 0.820353 0.049 Uiso 1 1 calc R U . . .
C25 C 1.6325(2) -1.6938(2) 0.6959(2) 0.0612(5) Uani 1 1 d . . . . .
H25 H 1.634115 -1.740864 0.651510 0.073 Uiso 1 1 calc R U . . .
C26 C 1.85136(15) -1.31494(14) 0.65526(15) 0.0406(3) Uani 1 1 d . . . . .
H26 H 1.873154 -1.319516 0.729712 0.049 Uiso 1 1 calc R U . . .
C27 C 1.7892(2) -1.30611(17) 0.43971(16) 0.0531(4) Uani 1 1 d . . . . .
H27 H 1.767973 -1.304775 0.366600 0.064 Uiso 1 1 calc R U . . .
C28 C 1.21516(16) -0.63770(14) 0.91153(12) 0.0355(3) Uani 1 1 d . . . . .
C29 C 1.45740(14) -1.27446(13) 0.71921(12) 0.0328(3) Uani 1 1 d . . . . .
C30 C 1.58107(14) -1.23338(12) 0.68722(12) 0.0304(3) Uani 1 1 d . . . . .

loop_
_atom_site_aniso_label
_atom_site_aniso_U_11
_atom_site_aniso_U_22
_atom_site_aniso_U_33
_atom_site_aniso_U_23
_atom_site_aniso_U_13
_atom_site_aniso_U_12
Cl1 0.057(5) 0.051(4) 0.052(5) -0.025(3) 0.013(3) -0.029(3)
S1 0.02452(17) 0.0415(2) 0.0457(2) -0.02283(16) 0.00420(14) -0.01090(14)
O1 0.0299(5) 0.0594(7) 0.0744(8) -0.0438(6) 0.0123(5) -0.0175(5)
O2 0.0551(7) 0.0457(6) 0.0647(8) -0.0285(6) 0.0019(6) -0.0047(6)
O3 0.0748(9) 0.0665(8) 0.0698(8) -0.0419(7) -0.0121(7) -0.0203(7)
O4 0.0380(6) 0.0482(6) 0.0620(7) -0.0178(5) -0.0138(5) -0.0150(5)
N1 0.0229(5) 0.0327(6) 0.0352(6) -0.0157(5) 0.0014(4) -0.0071(4)
N2 0.0521(8) 0.0457(7) 0.0371(7) -0.0212(6) 0.0036(6) -0.0156(6)
N3 0.0249(5) 0.0369(6) 0.0406(6) -0.0197(5) 0.0011(5) -0.0064(5)
C2 0.0330(7) 0.0367(7) 0.0624(10) -0.0260(7) 0.0135(7) -0.0150(6)
C3 0.0301(8) 0.0453(9) 0.0856(13) -0.0348(9) 0.0090(8) -0.0098(7)
C4 0.0286(7) 0.0280(6) 0.0374(7) -0.0129(6) 0.0019(5) -0.0075(5)
C5 0.0329(7) 0.0395(7) 0.0349(7) -0.0142(6) 0.0019(6) -0.0132(6)
C6 0.0237(6) 0.0274(6) 0.0362(7) -0.0150(5) 0.0031(5) -0.0056(5)
C7 0.0393(9) 0.0498(10) 0.1030(16) -0.0465(11) 0.0130(9) -0.0105(8)
C8 0.0282(7) 0.0362(7) 0.0356(7) -0.0121(6) 0.0009(5) -0.0079(6)
C9 0.0400(8) 0.0423(8) 0.0370(8) -0.0165(6) 0.0000(6) -0.0062(6)
C10 0.0298(7) 0.0383(7) 0.0472(8) -0.0225(6) 0.0030(6) -0.0115(6)
C11 0.0540(10) 0.0600(10) 0.0459(9) -0.0333(8) 0.0130(7) -0.0285(8)
C12 0.0284(7) 0.0402(7) 0.0336(7) -0.0177(6) 0.0019(5) -0.0083(6)
C13 0.0511(10) 0.0467(9) 0.0667(11) -0.0293(9) 0.0265(9) -0.0158(8)
C14 0.0341(7) 0.0393(7) 0.0361(7) -0.0198(6) 0.0078(6) -0.0170(6)
C15 0.0411(8) 0.0303(7) 0.0433(8) -0.0114(6) 0.0118(6) -0.0090(6)
C16 0.0347(7) 0.0402(7) 0.0329(7) -0.0121(6) 0.0007(6) -0.0159(6)
C17 0.0324(7) 0.0312(7) 0.0356(7) -0.0128(6) 0.0011(6) -0.0028(5)
C18 0.0232(6) 0.0343(7) 0.0346(7) -0.0140(6) -0.0009(5) -0.0061(5)
C19 0.0308(7) 0.0511(9) 0.0520(9) -0.0323(8) 0.0008(6) -0.0039(6)
C20 0.0254(6) 0.0422(8) 0.0417(8) -0.0213(6) 0.0004(5) -0.0067(6)
C21 0.0339(7) 0.0391(7) 0.0321(7) -0.0133(6) -0.0010(5) -0.0144(6)
C22 0.0263(7) 0.0552(9) 0.0567(9) -0.0366(8) 0.0017(6) -0.0084(6)
C23 0.0301(7) 0.0423(8) 0.0719(11) -0.0244(8) 0.0015(7) -0.0087(6)
C24 0.0326(7) 0.0468(8) 0.0515(9) -0.0262(7) 0.0006(6) -0.0140(6)
C25 0.0626(11) 0.0677(12) 0.0851(14) -0.0605(11) 0.0273(10) -0.0285(10)
C26 0.0293(7) 0.0385(8) 0.0570(9) -0.0250(7) -0.0019(6) -0.0055(6)
C27 0.0609(11) 0.0516(10) 0.0413(9) -0.0213(8) 0.0109(8) -0.0105(8)
C28 0.0405(8) 0.0371(7) 0.0290(7) -0.0148(6) 0.0029(6) -0.0115(6)
C29 0.0274(6) 0.0336(7) 0.0357(7) -0.0147(6) -0.0020(5) -0.0059(5)
C30 0.0268(6) 0.0296(6) 0.0326(7) -0.0123(5) -0.0034(5) -0.0054(5)

loop_
_atom_type_symbol
_atom_type_description
_atom_type_scat_dispersion_real
_atom_type_scat_dispersion_imag
_atom_type_scat_source
C C 0.0137 0.0067 'International Tables Vol C Tables 4.2.6.8 and 6.1.1.4'
H H 0.0000 0.0000 'International Tables Vol C Tables 4.2.6.8 and 6.1.1.4'
Cl Cl 0.3281 0.5435 'International Tables Vol C Tables 4.2.6.8 and 6.1.1.4'
N N 0.0241 0.0134 'International Tables Vol C Tables 4.2.6.8 and 6.1.1.4'
O O 0.0389 0.0241 'International Tables Vol C Tables 4.2.6.8 and 6.1.1.4'
S S 0.2925 0.4295 'International Tables Vol C Tables 4.2.6.8 and 6.1.1.4'

loop_
_geom_angle_atom_site_label_1
_geom_angle_atom_site_label_2
_geom_angle_atom_site_label_3
_geom_angle
_geom_angle_site_symmetry_1
_geom_angle_site_symmetry_3
_geom_angle_publ_flag
C18 S1 C29 90.49(6) . . ?
C18 N1 C6 121.89(11) . . ?
C18 N1 C30 114.91(11) . . ?
C30 N1 C6 123.15(11) . . ?
O2 N2 O3 123.47(14) . . ?
O2 N2 C28 118.95(13) . . ?
O3 N2 C28 117.56(13) . . ?
C18 N3 C20 115.72(12) . . ?
C15 C2 Cl1 122.6(3) . . ?
C15 C2 H2 119.7 . . ?
C24 C2 Cl1 116.5(3) . . ?
C24 C2 H2 119.7 . . ?
C24 C2 C15 120.57(14) . . ?
C13 C3 H3 119.9 . . ?
C13 C3 C26 120.30(16) . . ?
C26 C3 H3 119.9 . . ?
C9 C4 C26 119.26(13) . . ?
C9 C4 C30 118.68(12) . . ?
C26 C4 C30 122.05(13) . . ?
C6 C5 H5 120.4 . . ?
C6 C5 C24 119.26(13) . . ?
C24 C5 H5 120.4 . . ?
C5 C6 N1 119.13(12) . . ?
C17 C6 N1 119.30(12) . . ?
C17 C6 C5 121.50(13) . . ?
C23 C7 H7 119.8 . . ?
C23 C7 C25 120.33(17) . . ?
C25 C7 H7 119.8 . . ?
C12 C8 H8 119.9 . . ?
C16 C8 H8 119.9 . . ?
C16 C8 C12 120.23(13) . . ?
C4 C9 H9 119.9 . . ?
C27 C9 C4 120.25(15) . . ?
C27 C9 H9 119.9 . . ?
C14 C10 H10 119.9 . . ?
C23 C10 H10 119.9 . . ?
C23 C10 C14 120.24(14) . . ?
C14 C11 H11 120.2 . . ?
C25 C11 H11 120.2 . . ?
C25 C11 C14 119.58(17) . . ?
C8 C12 C20 121.55(12) . . ?
C8 C12 C22 119.61(13) . . ?
C22 C12 C20 118.78(13) . . ?
C3 C13 H13 120.0 . . ?
C27 C13 C3 120.07(15) . . ?
C27 C13 H13 120.0 . . ?
C10 C14 C11 119.46(14) . . ?
C10 C14 C21 120.21(12) . . ?
C11 C14 C21 119.89(14) . . ?
C2 C15 H15 120.0 . . ?
C2 C15 C17 119.97(14) . . ?
C17 C15 H15 120.0 . . ?
C8 C16 H16 120.7 . . ?
C28 C16 C8 118.63(13) . . ?
C28 C16 H16 120.7 . . ?
C6 C17 C15 118.88(14) . . ?
C6 C17 H17 120.6 . . ?
C15 C17 H17 120.6 . . ?
N1 C18 S1 110.34(10) . . ?
N3 C18 S1 128.69(10) . . ?
N3 C18 N1 120.96(12) . . ?
C22 C19 H19 121.0 . . ?
C28 C19 H19 121.0 . . ?
C28 C19 C22 118.06(14) . . ?
O1 C20 N3 125.35(13) . . ?
O1 C20 C12 120.81(12) . . ?
N3 C20 C12 113.79(12) . . ?
O4 C21 C14 120.97(13) . . ?
O4 C21 C29 119.95(13) . . ?
C29 C21 C14 118.94(12) . . ?
C12 C22 H22 119.6 . . ?
C19 C22 C12 120.71(14) . . ?
C19 C22 H22 119.6 . . ?
C7 C23 C10 119.89(17) . . ?
C7 C23 H23 120.1 . . ?
C10 C23 H23 120.1 . . ?
C2 C24 C5 119.81(14) . . ?
C2 C24 H24 120.1 . . ?
C5 C24 H24 120.1 . . ?
C7 C25 C11 120.35(16) . . ?
C7 C25 H25 119.8 . . ?
C11 C25 H25 119.8 . . ?
C3 C26 C4 119.97(15) . . ?
C3 C26 H26 120.0 . . ?
C4 C26 H26 120.0 . . ?
C9 C27 H27 119.9 . . ?
C13 C27 C9 120.13(17) . . ?
C13 C27 H27 119.9 . . ?
C16 C28 N2 118.85(13) . . ?
C16 C28 C19 122.62(14) . . ?
C19 C28 N2 118.53(13) . . ?
C21 C29 S1 118.72(10) . . ?
C30 C29 S1 112.59(10) . . ?
C30 C29 C21 128.66(13) . . ?
N1 C30 C4 120.94(11) . . ?
C29 C30 N1 111.64(12) . . ?
C29 C30 C4 127.18(12) . . ?

loop_
_geom_bond_atom_site_label_1
_geom_bond_atom_site_label_2
_geom_bond_distance
_geom_bond_site_symmetry_2
_geom_bond_publ_flag
Cl1 C2 1.710(7) . ?
S1 C18 1.7413(14) . ?
S1 C29 1.7452(14) . ?
O1 C20 1.2323(18) . ?
O2 N2 1.2244(18) . ?
O3 N2 1.2268(18) . ?
O4 C21 1.2189(17) . ?
N1 C6 1.4527(16) . ?
N1 C18 1.3706(17) . ?
N1 C30 1.3978(17) . ?
N2 C28 1.4695(19) . ?
N3 C18 1.3098(18) . ?
N3 C20 1.3705(18) . ?
C2 H2 0.9500 . ?
C2 C15 1.384(2) . ?
C2 C24 1.381(2) . ?
C3 H3 0.9500 . ?
C3 C13 1.381(3) . ?
C3 C26 1.386(2) . ?
C4 C9 1.392(2) . ?
C4 C26 1.3953(19) . ?
C4 C30 1.4752(19) . ?
C5 H5 0.9500 . ?
C5 C6 1.3809(19) . ?
C5 C24 1.386(2) . ?
C6 C17 1.3804(19) . ?
C7 H7 0.9500 . ?
C7 C23 1.376(3) . ?
C7 C25 1.377(3) . ?
C8 H8 0.9500 . ?
C8 C12 1.388(2) . ?
C8 C16 1.382(2) . ?
C9 H9 0.9500 . ?
C9 C27 1.385(2) . ?
C10 H10 0.9500 . ?
C10 C14 1.389(2) . ?
C10 C23 1.387(2) . ?
C11 H11 0.9500 . ?
C11 C14 1.394(2) . ?
C11 C25 1.388(3) . ?
C12 C20 1.496(2) . ?
C12 C22 1.394(2) . ?
C13 H13 0.9500 . ?
C13 C27 1.381(3) . ?
C14 C21 1.488(2) . ?
C15 H15 0.9500 . ?
C15 C17 1.389(2) . ?
C16 H16 0.9500 . ?
C16 C28 1.379(2) . ?
C17 H17 0.9500 . ?
C19 H19 0.9500 . ?
C19 C22 1.381(2) . ?
C19 C28 1.379(2) . ?
C21 C29 1.483(2) . ?
C22 H22 0.9500 . ?
C23 H23 0.9500 . ?
C24 H24 0.9500 . ?
C25 H25 0.9500 . ?
C26 H26 0.9500 . ?
C27 H27 0.9500 . ?
C29 C30 1.3578(19) . ?

loop_
_geom_torsion_atom_site_label_1
_geom_torsion_atom_site_label_2
_geom_torsion_atom_site_label_3
_geom_torsion_atom_site_label_4
_geom_torsion
_geom_torsion_site_symmetry_1
_geom_torsion_site_symmetry_2
_geom_torsion_site_symmetry_3
_geom_torsion_site_symmetry_4
_geom_torsion_publ_flag
Cl1 C2 C15 C17 -173.6(3) . . . . ?
Cl1 C2 C24 C5 173.3(3) . . . . ?
S1 C29 C30 N1 1.71(15) . . . . ?
S1 C29 C30 C4 -172.58(11) . . . . ?
O2 N2 C28 C16 163.97(14) . . . . ?
O2 N2 C28 C19 -16.0(2) . . . . ?
O3 N2 C28 C16 -14.9(2) . . . . ?
O3 N2 C28 C19 165.09(15) . . . . ?
O4 C21 C29 S1 37.35(18) . . . . ?
O4 C21 C29 C30 -140.80(16) . . . . ?
N1 C6 C17 C15 -176.46(12) . . . . ?
C2 C15 C17 C6 0.2(2) . . . . ?
C3 C13 C27 C9 1.7(3) . . . . ?
C4 C9 C27 C13 -1.0(3) . . . . ?
C5 C6 C17 C15 0.7(2) . . . . ?
C6 N1 C18 S1 176.70(9) . . . . ?
C6 N1 C18 N3 -2.09(19) . . . . ?
C6 N1 C30 C4 -3.33(18) . . . . ?
C6 N1 C30 C29 -178.02(11) . . . . ?
C6 C5 C24 C2 1.1(2) . . . . ?
C8 C12 C20 O1 158.25(14) . . . . ?
C8 C12 C20 N3 -24.16(19) . . . . ?
C8 C12 C22 C19 3.4(2) . . . . ?
C8 C16 C28 N2 -176.88(12) . . . . ?
C8 C16 C28 C19 3.1(2) . . . . ?
C9 C4 C26 C3 1.3(2) . . . . ?
C9 C4 C30 N1 -123.94(14) . . . . ?
C9 C4 C30 C29 49.9(2) . . . . ?
C10 C14 C21 O4 -140.51(15) . . . . ?
C10 C14 C21 C29 35.29(19) . . . . ?
C11 C14 C21 O4 31.9(2) . . . . ?
C11 C14 C21 C29 -152.33(14) . . . . ?
C12 C8 C16 C28 -2.6(2) . . . . ?
C13 C3 C26 C4 -0.6(2) . . . . ?
C14 C10 C23 C7 3.7(2) . . . . ?
C14 C11 C25 C7 3.5(3) . . . . ?
C14 C21 C29 S1 -138.49(11) . . . . ?
C14 C21 C29 C30 43.4(2) . . . . ?
C15 C2 C24 C5 -0.2(2) . . . . ?
C16 C8 C12 C20 176.57(13) . . . . ?
C16 C8 C12 C22 -0.6(2) . . . . ?
C18 S1 C29 C21 179.75(11) . . . . ?
C18 S1 C29 C30 -1.81(11) . . . . ?
C18 N1 C6 C5 76.66(16) . . . . ?
C18 N1 C6 C17 -106.09(15) . . . . ?
C18 N1 C30 C4 174.06(11) . . . . ?
C18 N1 C30 C29 -0.63(16) . . . . ?
C18 N3 C20 O1 3.5(2) . . . . ?
C18 N3 C20 C12 -174.01(12) . . . . ?
C20 N3 C18 S1 -3.07(19) . . . . ?
C20 N3 C18 N1 175.47(12) . . . . ?
C20 C12 C22 C19 -173.82(14) . . . . ?
C21 C29 C30 N1 179.96(13) . . . . ?
C21 C29 C30 C4 5.7(2) . . . . ?
C22 C12 C20 O1 -24.6(2) . . . . ?
C22 C12 C20 N3 153.02(14) . . . . ?
C22 C19 C28 N2 179.63(13) . . . . ?
C22 C19 C28 C16 -0.3(2) . . . . ?
C23 C7 C25 C11 -1.7(3) . . . . ?
C23 C10 C14 C11 -2.0(2) . . . . ?
C23 C10 C14 C21 170.45(14) . . . . ?
C24 C2 C15 C17 -0.5(2) . . . . ?
C24 C5 C6 N1 175.80(12) . . . . ?
C24 C5 C6 C17 -1.4(2) . . . . ?
C25 C7 C23 C10 -1.9(3) . . . . ?
C25 C11 C14 C10 -1.6(2) . . . . ?
C25 C11 C14 C21 -174.07(15) . . . . ?
C26 C3 C13 C27 -0.9(3) . . . . ?
C26 C4 C9 C27 -0.5(2) . . . . ?
C26 C4 C30 N1 56.40(18) . . . . ?
C26 C4 C30 C29 -129.79(16) . . . . ?
C28 C19 C22 C12 -2.9(2) . . . . ?
C29 S1 C18 N1 1.40(10) . . . . ?
C29 S1 C18 N3 -179.93(13) . . . . ?
C30 N1 C6 C5 -106.13(15) . . . . ?
C30 N1 C6 C17 71.12(16) . . . . ?
C30 N1 C18 S1 -0.73(14) . . . . ?
C30 N1 C18 N3 -179.51(12) . . . . ?
C30 C4 C9 C27 179.82(14) . . . . ?
C30 C4 C26 C3 -179.05(14) . . . . ?
